data_7052318
loop_
_publ_author_name
'Lionel Salmon'
'Pierre Thu\'ery'
'Eric Rivi\`ere'
'Shinpei Miyamoto'
'Takehiko Yamato'
'Michel Ephritikhine'

_publ_section_title
;
 Synthesis, structure and magnetic behaviour of dinuclear
 uranium(<small>IV</small>) complexes with a
 &#x2018;calixsalophen&#x2019; type macrocycle
;
_journal_issue 8
_journal_name_full 'New Journal of Chemistry'
_journal_page_first 1220
_journal_paper_doi 10.1039/b606035h
_journal_volume 30
_journal_year 2006
_chemical_formula_sum 'C96 H124 N4 O17 U2'
_chemical_formula_weight 2082.05
_space_group_IT_number 14
_symmetry_cell_setting monoclinic
_symmetry_space_group_name_Hall '-P 2ybc'
_symmetry_space_group_name_H-M 'P 1 21/c 1'
_atom_sites_solution_hydrogens geom
_atom_sites_solution_primary direct
_atom_sites_solution_secondary difmap
_audit_creation_method SHELXL-97
_cell_angle_alpha 90.00
_cell_angle_beta 111.161(2)
_cell_angle_gamma 90.00
_cell_formula_units_Z 4
_cell_length_a 16.2734(4)
_cell_length_b 29.7951(10)
_cell_length_c 20.3134(5)
_cell_measurement_reflns_used 171065
_cell_measurement_temperature 100(2)
_cell_measurement_theta_max 25.68
_cell_measurement_theta_min 2.92
_cell_volume 9185.2(5)
_computing_cell_refinement 'DENZO-SMN (Otwinowski & Minor, 1997)'
_computing_data_collection 'Kappa-CCD software (Nonius B.V., 1998)'
_computing_data_reduction 'DENZO-SMN (Otwinowski & Minor, 1997)'
_computing_molecular_graphics 'SHELXTL (Sheldrick, 1999)'
_computing_publication_material 'SHELXTL (Sheldrick, 1999); PLATON (Spek, 2003)'
_computing_structure_refinement 'SHELXL-97 (Sheldrick, 1997)'
_computing_structure_solution 'SHELXS-97 (Sheldrick, 1997)'
_diffrn_ambient_temperature 100(2)
_diffrn_measured_fraction_theta_full 0.943
_diffrn_measured_fraction_theta_max 0.943
_diffrn_measurement_device_type 'Nonius Kappa-CCD area-detector diffractometer'
_diffrn_measurement_method 'two \f scans with 2\% steps'
_diffrn_radiation_monochromator graphite
_diffrn_radiation_source 'fine-focus sealed tube'
_diffrn_radiation_type MoK\a
_diffrn_radiation_wavelength 0.71073
_diffrn_reflns_av_R_equivalents 0.0823
_diffrn_reflns_av_sigmaI/netI 0.0688
_diffrn_reflns_limit_h_max 19
_diffrn_reflns_limit_h_min 0
_diffrn_reflns_limit_k_max 36
_diffrn_reflns_limit_k_min 0
_diffrn_reflns_limit_l_max 22
_diffrn_reflns_limit_l_min -24
_diffrn_reflns_number 171065
_diffrn_reflns_theta_full 25.68
_diffrn_reflns_theta_max 25.68
_diffrn_reflns_theta_min 2.92
_diffrn_standards_decay_% 0
_diffrn_standards_interval_time 0
_exptl_absorpt_coefficient_mu 3.589
_exptl_absorpt_correction_T_max 0.806
_exptl_absorpt_correction_T_min 0.247
_exptl_absorpt_correction_type refdelf
_exptl_absorpt_process_details 'program DELABS from PLATON (Spek, 2003)'
_exptl_crystal_colour 'translucent light orange'
_exptl_crystal_density_diffrn 1.506
_exptl_crystal_description platelet
_exptl_crystal_F_000 4192
_exptl_crystal_size_max 0.22
_exptl_crystal_size_mid 0.17
_exptl_crystal_size_min 0.06
_refine_diff_density_max 1.297
_refine_diff_density_min -1.699
_refine_diff_density_rms 0.131
_refine_ls_extinction_method none
_refine_ls_goodness_of_fit_ref 1.009
_refine_ls_hydrogen_treatment constr
_refine_ls_matrix_type full
_refine_ls_number_parameters 1092
_refine_ls_number_reflns 16467
_refine_ls_number_restraints 105
_refine_ls_restrained_S_all 1.016
_refine_ls_R_factor_all 0.0796
_refine_ls_R_factor_gt 0.0486
_refine_ls_shift/su_max 0.001
_refine_ls_shift/su_mean 0.000
_refine_ls_structure_factor_coef Fsqd
_refine_ls_weighting_details 'calc w=1/[\s^2^(Fo^2^)+(0.0482P)^2^+22.3297P] where P=(Fo^2^+2Fc^2^)/3'
_refine_ls_weighting_scheme calc
_refine_ls_wR_factor_gt 0.0971
_refine_ls_wR_factor_ref 0.1086
_reflns_number_gt 12106
_reflns_number_total 16467
_reflns_threshold_expression >2sigma(I)
_cod_data_source_file b606035h.txt
_cod_data_source_block 3.5thf
_cod_original_sg_symbol_H-M 'P 21/c'
_cod_database_code 7052318

loop_
_symmetry_equiv_pos_as_xyz
'x, y, z'
'-x, y+1/2, -z+1/2'
'-x, -y, -z'
'x, -y-1/2, z-1/2'

loop_
_atom_site_label
_atom_site_type_symbol
_atom_site_fract_x
_atom_site_fract_y
_atom_site_fract_z
_atom_site_U_iso_or_equiv
_atom_site_adp_type
_atom_site_occupancy
_atom_site_symmetry_multiplicity
_atom_site_calc_flag
_atom_site_refinement_flags
_atom_site_disorder_assembly
_atom_site_disorder_group
U1 U 0.895513(16) 0.492792(9) 0.824951(13) 0.02286(7) Uani 1 1 d . . .
U2 U 0.867304(16) 0.529255(9) 0.627161(13) 0.02447(8) Uani 1 1 d . . .
O1 O 0.7907(3) 0.50333(15) 0.7147(2) 0.0266(11) Uani 1 1 d . . .
O2 O 0.9669(3) 0.52100(15) 0.7549(2) 0.0228(10) Uani 1 1 d . . .
O3 O 0.9484(3) 0.59064(15) 0.6598(2) 0.0272(11) Uani 1 1 d . . .
O4 O 0.7538(3) 0.57125(16) 0.6180(2) 0.0279(11) Uani 1 1 d . . .
O5 O 0.8691(3) 0.56906(15) 0.8364(2) 0.0267(11) Uani 1 1 d . . .
O6 O 0.7706(3) 0.49793(16) 0.8536(2) 0.0295(11) Uani 1 1 d . . .
O7 O 0.9292(3) 0.44511(15) 0.9229(2) 0.0254(10) Uani 1 1 d . . .
O8 O 1.0285(3) 0.51466(16) 0.9075(2) 0.0268(11) Uani 1 1 d . . .
O9 O 0.9901(3) 0.51577(17) 0.5954(2) 0.0304(11) Uani 1 1 d . . .
O10 O 0.8431(3) 0.56332(16) 0.5171(2) 0.0286(11) Uani 1 1 d . . .
O11 O 0.7580(3) 0.48197(16) 0.5543(2) 0.0300(11) Uani 1 1 d . . .
O12 O 0.9135(3) 0.45155(16) 0.6472(2) 0.0298(11) Uani 1 1 d . . .
N1 N 0.8325(3) 0.41603(19) 0.7729(3) 0.0241(12) Uani 1 1 d . . .
N2 N 1.0021(3) 0.43294(18) 0.8092(3) 0.0230(12) Uani 1 1 d . . .
N3 N 0.8758(4) 0.71799(19) 0.6061(3) 0.0277(13) Uani 1 1 d . . .
N4 N 0.6902(4) 0.6993(2) 0.5480(3) 0.0300(14) Uani 1 1 d . . .
C1 C 0.6337(4) 0.5179(2) 0.6668(3) 0.0233(15) Uani 1 1 d . . .
C2 C 0.7064(4) 0.4882(2) 0.6913(3) 0.0243(15) Uani 1 1 d . . .
C3 C 0.6894(4) 0.4418(2) 0.6931(3) 0.0243(15) Uani 1 1 d . . .
C4 C 0.6039(4) 0.4249(2) 0.6682(3) 0.0286(16) Uani 1 1 d . . .
H4 H 0.5953 0.3941 0.6689 0.034 Uiso 1 1 calc R . .
C5 C 0.5306(4) 0.4531(2) 0.6422(3) 0.0275(16) Uani 1 1 d . . .
C6 C 0.5484(5) 0.4990(2) 0.6421(3) 0.0285(16) Uani 1 1 d . . .
H6 H 0.5008 0.5184 0.6246 0.034 Uiso 1 1 calc R . .
C7 C 0.4367(4) 0.4355(3) 0.6135(4) 0.0350(18) Uani 1 1 d . . .
C8 C 0.4312(6) 0.3868(3) 0.6362(6) 0.074(3) Uani 1 1 d U . .
H8A H 0.4690 0.3682 0.6208 0.111 Uiso 1 1 calc R . .
H8B H 0.3715 0.3763 0.6153 0.111 Uiso 1 1 calc R . .
H8C H 0.4496 0.3853 0.6867 0.111 Uiso 1 1 calc R . .
C9 C 0.3748(5) 0.4638(3) 0.6369(5) 0.055(2) Uani 1 1 d . . .
H9A H 0.3921 0.4621 0.6873 0.082 Uiso 1 1 calc R . .
H9B H 0.3158 0.4527 0.6151 0.082 Uiso 1 1 calc R . .
H9C H 0.3774 0.4944 0.6232 0.082 Uiso 1 1 calc R . .
C10 C 0.4048(6) 0.4358(4) 0.5332(5) 0.065(3) Uani 1 1 d U . .
H10A H 0.4067 0.4658 0.5168 0.098 Uiso 1 1 calc R . .
H10B H 0.3453 0.4248 0.5142 0.098 Uiso 1 1 calc R . .
H10C H 0.4421 0.4168 0.5179 0.098 Uiso 1 1 calc R . .
C11 C 0.7577(4) 0.4087(2) 0.7247(3) 0.0276(15) Uani 1 1 d . . .
H11 H 0.7459 0.3794 0.7081 0.033 Uiso 1 1 calc R . .
C12 C 0.8899(5) 0.3785(2) 0.8008(3) 0.0276(16) Uani 1 1 d . . .
C13 C 0.9797(4) 0.3878(2) 0.8198(3) 0.0249(15) Uani 1 1 d . . .
C14 C 1.0410(5) 0.3544(2) 0.8484(3) 0.0294(16) Uani 1 1 d . . .
H14 H 1.1009 0.3607 0.8625 0.035 Uiso 1 1 calc R . .
C15 C 1.0131(5) 0.3114(2) 0.8559(4) 0.0322(17) Uani 1 1 d . . .
H15 H 1.0541 0.2886 0.8734 0.039 Uiso 1 1 calc R . .
C16 C 0.9233(5) 0.3025(3) 0.8371(4) 0.0356(18) Uani 1 1 d . . .
H16 H 0.9049 0.2738 0.8432 0.043 Uiso 1 1 calc R . .
C17 C 0.8620(4) 0.3358(2) 0.8096(4) 0.0294(16) Uani 1 1 d . . .
H17 H 0.8023 0.3296 0.7969 0.035 Uiso 1 1 calc R . .
C18 C 1.0703(4) 0.4393(2) 0.7924(3) 0.0246(15) Uani 1 1 d . . .
H18 H 1.0985 0.4142 0.7832 0.030 Uiso 1 1 calc R . .
C19 C 1.1058(4) 0.4834(2) 0.7868(3) 0.0252(15) Uani 1 1 d . . .
C20 C 1.0550(4) 0.5230(2) 0.7732(3) 0.0246(15) Uani 1 1 d . . .
C21 C 1.1003(4) 0.5638(2) 0.7806(3) 0.0264(15) Uani 1 1 d . . .
C22 C 1.1916(4) 0.5638(2) 0.8004(3) 0.0273(15) Uani 1 1 d . . .
H22 H 1.2202 0.5914 0.8066 0.033 Uiso 1 1 calc R . .
C23 C 1.2428(4) 0.5248(2) 0.8115(4) 0.0276(15) Uani 1 1 d . . .
C24 C 1.1970(4) 0.4850(2) 0.8037(4) 0.0283(16) Uani 1 1 d . . .
H24 H 1.2281 0.4582 0.8100 0.034 Uiso 1 1 calc R . .
C25 C 1.3426(5) 0.5275(3) 0.8341(4) 0.0361(18) Uani 1 1 d . . .
C26 C 1.3664(5) 0.5536(3) 0.7783(5) 0.056(2) Uani 1 1 d . . .
H26A H 1.3441 0.5379 0.7341 0.084 Uiso 1 1 calc R . .
H26B H 1.4293 0.5561 0.7932 0.084 Uiso 1 1 calc R . .
H26C H 1.3407 0.5830 0.7728 0.084 Uiso 1 1 calc R . .
C27 C 1.3842(5) 0.4808(3) 0.8417(5) 0.049(2) Uani 1 1 d . . .
H27A H 1.3727 0.4646 0.8783 0.074 Uiso 1 1 calc R . .
H27B H 1.4466 0.4837 0.8537 0.074 Uiso 1 1 calc R . .
H27C H 1.3592 0.4649 0.7979 0.074 Uiso 1 1 calc R . .
C28 C 1.3801(5) 0.5519(4) 0.9048(5) 0.068(3) Uani 1 1 d . . .
H28A H 1.3538 0.5811 0.9006 0.102 Uiso 1 1 calc R . .
H28B H 1.4427 0.5549 0.9182 0.102 Uiso 1 1 calc R . .
H28C H 1.3672 0.5350 0.9402 0.102 Uiso 1 1 calc R . .
C29 C 1.0560(4) 0.6088(2) 0.7720(3) 0.0255(15) Uani 1 1 d . . .
C30 C 0.9866(4) 0.6208(2) 0.7090(3) 0.0255(15) Uani 1 1 d . . .
C31 C 0.9638(4) 0.6667(2) 0.6972(3) 0.0245(15) Uani 1 1 d . . .
C32 C 1.0000(4) 0.6984(2) 0.7507(3) 0.0267(15) Uani 1 1 d . . .
H32 H 0.9818 0.7281 0.7428 0.032 Uiso 1 1 calc R . .
C33 C 1.0637(4) 0.6860(2) 0.8164(4) 0.0297(16) Uani 1 1 d . . .
C34 C 1.0907(4) 0.6418(2) 0.8241(3) 0.0251(15) Uani 1 1 d . . .
H34 H 1.1346 0.6334 0.8662 0.030 Uiso 1 1 calc R . .
C35 C 1.1035(5) 0.7218(2) 0.8741(3) 0.0302(16) Uani 1 1 d . . .
C36 C 1.0306(5) 0.7395(3) 0.8987(4) 0.0405(19) Uani 1 1 d . . .
H36A H 0.9857 0.7538 0.8598 0.061 Uiso 1 1 calc R . .
H36B H 1.0552 0.7608 0.9361 0.061 Uiso 1 1 calc R . .
H36C H 1.0053 0.7149 0.9153 0.061 Uiso 1 1 calc R . .
C37 C 1.1418(5) 0.7605(3) 0.8437(4) 0.0392(19) Uani 1 1 d . . .
H37A H 1.1859 0.7489 0.8271 0.059 Uiso 1 1 calc R . .
H37B H 1.1680 0.7824 0.8798 0.059 Uiso 1 1 calc R . .
H37C H 1.0955 0.7743 0.8052 0.059 Uiso 1 1 calc R . .
C38 C 1.1789(5) 0.7019(3) 0.9379(4) 0.0378(19) Uani 1 1 d . . .
H38A H 1.1558 0.6788 0.9593 0.057 Uiso 1 1 calc R . .
H38B H 1.2045 0.7252 0.9719 0.057 Uiso 1 1 calc R . .
H38C H 1.2231 0.6895 0.9223 0.057 Uiso 1 1 calc R . .
C39 C 0.9087(4) 0.6790(2) 0.6245(3) 0.0284(16) Uani 1 1 d . . .
H39 H 0.8970 0.6570 0.5899 0.034 Uiso 1 1 calc R . .
C40 C 0.8254(4) 0.7244(2) 0.5325(3) 0.0266(15) Uani 1 1 d . . .
C41 C 0.7349(5) 0.7157(2) 0.5053(3) 0.0291(16) Uani 1 1 d . . .
C42 C 0.6870(5) 0.7262(2) 0.4341(4) 0.0317(17) Uani 1 1 d . . .
H42 H 0.6266 0.7210 0.4156 0.038 Uiso 1 1 calc R . .
C43 C 0.7286(5) 0.7440(3) 0.3911(4) 0.0352(18) Uani 1 1 d . . .
H43 H 0.6960 0.7504 0.3441 0.042 Uiso 1 1 calc R . .
C44 C 0.8190(5) 0.7523(3) 0.4181(4) 0.0379(18) Uani 1 1 d . . .
H44 H 0.8473 0.7639 0.3895 0.045 Uiso 1 1 calc R . .
C45 C 0.8660(5) 0.7427(2) 0.4889(4) 0.0332(17) Uani 1 1 d . . .
H45 H 0.9261 0.7487 0.5075 0.040 Uiso 1 1 calc R . .
C46 C 0.7108(4) 0.6592(2) 0.5719(3) 0.0276(16) Uani 1 1 d . . .
H46 H 0.7526 0.6436 0.5596 0.033 Uiso 1 1 calc R . .
C47 C 0.6711(4) 0.6372(2) 0.6177(3) 0.0264(15) Uani 1 1 d . . .
C48 C 0.6904(4) 0.5916(2) 0.6338(3) 0.0257(15) Uani 1 1 d . . .
C49 C 0.6373(4) 0.5676(2) 0.6645(3) 0.0266(15) Uani 1 1 d . . .
C50 C 0.5780(4) 0.5926(2) 0.6861(3) 0.0260(15) Uani 1 1 d . . .
H50 H 0.5449 0.5773 0.7079 0.031 Uiso 1 1 calc R . .
C51 C 0.5656(4) 0.6390(2) 0.6766(4) 0.0293(16) Uani 1 1 d . . .
C52 C 0.6103(4) 0.6604(2) 0.6391(3) 0.0271(15) Uani 1 1 d . . .
H52 H 0.5998 0.6906 0.6279 0.032 Uiso 1 1 calc R . .
C53 C 0.5000(5) 0.6630(3) 0.7031(4) 0.0340(17) Uani 1 1 d . . .
C54 C 0.4979(6) 0.7135(3) 0.6901(5) 0.059(3) Uani 1 1 d . . .
H54A H 0.5565 0.7254 0.7100 0.088 Uiso 1 1 calc R . .
H54B H 0.4612 0.7277 0.7119 0.088 Uiso 1 1 calc R . .
H54C H 0.4745 0.7192 0.6402 0.088 Uiso 1 1 calc R . .
C55 C 0.4079(5) 0.6442(3) 0.6657(4) 0.048(2) Uani 1 1 d . . .
H55A H 0.3881 0.6519 0.6165 0.072 Uiso 1 1 calc R . .
H55B H 0.3684 0.6567 0.6862 0.072 Uiso 1 1 calc R . .
H55C H 0.4092 0.6121 0.6707 0.072 Uiso 1 1 calc R . .
C56 C 0.5263(5) 0.6561(3) 0.7828(4) 0.044(2) Uani 1 1 d . . .
H56A H 0.5236 0.6247 0.7926 0.067 Uiso 1 1 calc R . .
H56B H 0.4866 0.6724 0.7992 0.067 Uiso 1 1 calc R . .
H56C H 0.5853 0.6669 0.8065 0.067 Uiso 1 1 calc R . .
C57 C 0.8064(6) 0.6411(3) 0.8185(4) 0.049(2) Uani 1 1 d . . .
H57A H 0.8664 0.6496 0.8279 0.073 Uiso 1 1 calc R . .
H57B H 0.7831 0.6587 0.8474 0.073 Uiso 1 1 calc R . .
H57C H 0.7721 0.6463 0.7696 0.073 Uiso 1 1 calc R . .
C58 C 0.8026(5) 0.5922(2) 0.8352(3) 0.0331(17) Uani 1 1 d . . .
C59 C 0.7296(5) 0.5745(3) 0.8472(4) 0.0347(18) Uani 1 1 d . . .
H59 H 0.6879 0.5945 0.8513 0.042 Uiso 1 1 calc R . .
C60 C 0.7157(4) 0.5297(3) 0.8533(3) 0.0342(18) Uani 1 1 d . . .
C61 C 0.6296(5) 0.5130(3) 0.8561(5) 0.047(2) Uani 1 1 d . . .
H61A H 0.5938 0.5013 0.8108 0.070 Uiso 1 1 calc R . .
H61B H 0.5992 0.5373 0.8685 0.070 Uiso 1 1 calc R . .
H61C H 0.6409 0.4897 0.8909 0.070 Uiso 1 1 calc R . .
C62 C 0.9963(5) 0.3892(3) 1.0083(4) 0.0365(18) Uani 1 1 d . . .
H62A H 0.9740 0.3965 1.0448 0.055 Uiso 1 1 calc R . .
H62B H 1.0539 0.3762 1.0291 0.055 Uiso 1 1 calc R . .
H62C H 0.9575 0.3681 0.9762 0.055 Uiso 1 1 calc R . .
C63 C 1.0019(5) 0.4312(2) 0.9690(3) 0.0296(16) Uani 1 1 d . . .
C64 C 1.0821(5) 0.4528(2) 0.9832(4) 0.0302(16) Uani 1 1 d . . .
H64 H 1.1324 0.4390 1.0143 0.036 Uiso 1 1 calc R . .
C65 C 1.0924(4) 0.4932(2) 0.9542(3) 0.0261(15) Uani 1 1 d . . .
C66 C 1.1813(4) 0.5168(3) 0.9765(4) 0.0328(18) Uani 1 1 d . . .
H66A H 1.1855 0.5332 0.9372 0.049 Uiso 1 1 calc R . .
H66B H 1.2276 0.4948 0.9917 0.049 Uiso 1 1 calc R . .
H66C H 1.1869 0.5371 1.0146 0.049 Uiso 1 1 calc R . .
C67 C 1.1255(5) 0.5315(3) 0.5813(4) 0.0392(19) Uani 1 1 d . . .
H67A H 1.1562 0.5354 0.6311 0.059 Uiso 1 1 calc R . .
H67B H 1.1481 0.5524 0.5560 0.059 Uiso 1 1 calc R . .
H67C H 1.1340 0.5014 0.5682 0.059 Uiso 1 1 calc R . .
C68 C 1.0290(4) 0.5400(2) 0.5637(3) 0.0288(16) Uani 1 1 d . . .
C69 C 0.9859(5) 0.5728(2) 0.5129(4) 0.0316(17) Uani 1 1 d . . .
H69 H 1.0192 0.5895 0.4929 0.038 Uiso 1 1 calc R . .
C70 C 0.8960(5) 0.5814(2) 0.4911(3) 0.0279(16) Uani 1 1 d . . .
C71 C 0.8542(5) 0.6140(3) 0.4314(4) 0.042(2) Uani 1 1 d . . .
H71A H 0.8276 0.5978 0.3881 0.063 Uiso 1 1 calc R . .
H71B H 0.8985 0.6339 0.4272 0.063 Uiso 1 1 calc R . .
H71C H 0.8099 0.6312 0.4410 0.063 Uiso 1 1 calc R . .
C72 C 0.6460(5) 0.4293(3) 0.4983(4) 0.054(2) Uani 1 1 d . . .
H72A H 0.6063 0.4447 0.5158 0.081 Uiso 1 1 calc R . .
H72B H 0.6368 0.3975 0.4994 0.081 Uiso 1 1 calc R . .
H72C H 0.6352 0.4386 0.4507 0.081 Uiso 1 1 calc R . .
C73 C 0.7397(5) 0.4404(3) 0.5440(4) 0.0351(18) Uani 1 1 d . . .
C74 C 0.8007(5) 0.4061(2) 0.5712(4) 0.0364(18) Uani 1 1 d . . .
H74 H 0.7838 0.3768 0.5568 0.044 Uiso 1 1 calc R . .
C75 C 0.8864(5) 0.4136(2) 0.6193(4) 0.0299(16) Uani 1 1 d . . .
C76 C 0.9500(5) 0.3752(2) 0.6418(4) 0.0380(19) Uani 1 1 d . . .
H76A H 1.0091 0.3863 0.6542 0.057 Uiso 1 1 calc R . .
H76B H 0.9378 0.3542 0.6036 0.057 Uiso 1 1 calc R . .
H76C H 0.9439 0.3605 0.6818 0.057 Uiso 1 1 calc R . .
O13 O 0.7120(7) 0.6084(4) 0.0295(6) 0.136(4) Uani 1 1 d U . .
C77 C 0.7194(6) 0.6584(3) 0.0205(5) 0.064(3) Uani 1 1 d . . .
H77A H 0.7480 0.6647 -0.0129 0.077 Uiso 1 1 calc R . .
H77B H 0.7528 0.6725 0.0653 0.077 Uiso 1 1 calc R . .
C78 C 0.6251(6) 0.6751(4) -0.0071(6) 0.075(3) Uani 1 1 d DU . .
H78A H 0.6192 0.7012 0.0194 0.091 Uiso 1 1 calc R . .
H78B H 0.6074 0.6833 -0.0564 0.091 Uiso 1 1 calc R . .
C79 C 0.5696(7) 0.6378(4) 0.0017(7) 0.090(4) Uani 1 1 d DU . .
H79A H 0.5606 0.6403 0.0463 0.108 Uiso 1 1 calc R . .
H79B H 0.5128 0.6374 -0.0365 0.108 Uiso 1 1 calc R . .
C80 C 0.6209(7) 0.5978(4) 0.0003(6) 0.080(3) Uani 1 1 d DU . .
H80A H 0.6076 0.5739 0.0274 0.097 Uiso 1 1 calc R . .
H80B H 0.6057 0.5874 -0.0479 0.097 Uiso 1 1 calc R . .
O14 O 0.7654(3) 0.28152(19) 0.3239(3) 0.0447(14) Uani 1 1 d . . .
C81 C 0.7995(6) 0.2828(3) 0.4000(4) 0.055(2) Uani 1 1 d . . .
H81A H 0.8262 0.2543 0.4192 0.066 Uiso 1 1 calc R . .
H81B H 0.7526 0.2891 0.4176 0.066 Uiso 1 1 calc R . .
C82 C 0.8677(6) 0.3200(3) 0.4205(5) 0.060(3) Uani 1 1 d . . .
H82A H 0.8700 0.3346 0.4638 0.072 Uiso 1 1 calc R . .
H82B H 0.9258 0.3085 0.4265 0.072 Uiso 1 1 calc R . .
C83 C 0.8350(6) 0.3516(3) 0.3588(4) 0.051(2) Uani 1 1 d . . .
H83A H 0.7901 0.3717 0.3628 0.061 Uiso 1 1 calc R . .
H83B H 0.8828 0.3692 0.3540 0.061 Uiso 1 1 calc R . .
C84 C 0.7977(6) 0.3195(3) 0.2985(4) 0.043(2) Uani 1 1 d . . .
H84A H 0.7504 0.3337 0.2604 0.051 Uiso 1 1 calc R . .
H84B H 0.8431 0.3104 0.2807 0.051 Uiso 1 1 calc R . .
O15 O 0.2036(4) 0.1466(2) 0.2770(4) 0.0611(17) Uani 1 1 d . . .
C85 C 0.1707(6) 0.1897(3) 0.2489(5) 0.064(3) Uani 1 1 d . . .
H85A H 0.1182 0.1972 0.2587 0.077 Uiso 1 1 calc R . .
H85B H 0.1567 0.1905 0.1983 0.077 Uiso 1 1 calc R . .
C86 C 0.2456(7) 0.2218(3) 0.2867(5) 0.066(3) Uani 1 1 d . . .
H86A H 0.2422 0.2321 0.3309 0.080 Uiso 1 1 calc R . .
H86B H 0.2451 0.2476 0.2574 0.080 Uiso 1 1 calc R . .
C87 C 0.3273(7) 0.1930(4) 0.2992(6) 0.072(3) Uani 1 1 d U . .
H87A H 0.3585 0.2025 0.2689 0.086 Uiso 1 1 calc R . .
H87B H 0.3670 0.1949 0.3480 0.086 Uiso 1 1 calc R . .
C88 C 0.2924(7) 0.1460(4) 0.2813(6) 0.069(3) Uani 1 1 d U . .
H88A H 0.2957 0.1367 0.2366 0.083 Uiso 1 1 calc R . .
H88B H 0.3266 0.1252 0.3176 0.083 Uiso 1 1 calc R . .
O16 O 0.6357(6) 0.3126(3) 0.6295(5) 0.108(3) Uani 1 1 d U . .
C89 C 0.6021(10) 0.3081(5) 0.5579(7) 0.110(5) Uani 1 1 d U . .
H89A H 0.6485 0.3123 0.5391 0.133 Uiso 1 1 calc R . .
H89B H 0.5575 0.3308 0.5375 0.133 Uiso 1 1 calc R . .
C90 C 0.5632(7) 0.2636(4) 0.5387(5) 0.074(3) Uani 1 1 d U . .
H90A H 0.5858 0.2488 0.5061 0.089 Uiso 1 1 calc R . .
H90B H 0.4995 0.2654 0.5173 0.089 Uiso 1 1 calc R . .
C91 C 0.5915(7) 0.2389(3) 0.6089(5) 0.063(3) Uani 1 1 d U . .
H91A H 0.5449 0.2194 0.6113 0.076 Uiso 1 1 calc R . .
H91B H 0.6440 0.2211 0.6162 0.076 Uiso 1 1 calc R . .
C92 C 0.6094(7) 0.2758(4) 0.6617(6) 0.081(4) Uani 1 1 d . . .
H92A H 0.5569 0.2832 0.6715 0.097 Uiso 1 1 calc R . .
H92B H 0.6560 0.2674 0.7055 0.097 Uiso 1 1 calc R . .
O17 O 0.3430(6) 0.6430(4) 0.1827(5) 0.115(3) Uani 1 1 d U . .
C93 C 0.3026(10) 0.6153(6) 0.1200(8) 0.123(5) Uani 1 1 d U . .
H93A H 0.2439 0.6267 0.0941 0.148 Uiso 1 1 calc R . .
H93B H 0.2964 0.5850 0.1349 0.148 Uiso 1 1 calc R . .
C94 C 0.3532(11) 0.6139(6) 0.0714(8) 0.131(6) Uani 1 1 d U . .
H94A H 0.3153 0.6157 0.0221 0.157 Uiso 1 1 calc R . .
H94B H 0.3911 0.5877 0.0792 0.157 Uiso 1 1 calc R . .
C95 C 0.4049(12) 0.6570(7) 0.0980(9) 0.163(7) Uani 1 1 d DU . .
H95A H 0.4675 0.6513 0.1113 0.196 Uiso 1 1 calc R . .
H95B H 0.3880 0.6794 0.0607 0.196 Uiso 1 1 calc R . .
C96 C 0.3862(14) 0.6743(7) 0.1605(10) 0.177(8) Uani 1 1 d DU . .
H96A H 0.4412 0.6816 0.1983 0.213 Uiso 1 1 calc R . .
H96B H 0.3510 0.7014 0.1476 0.213 Uiso 1 1 calc R . .

loop_
_atom_site_aniso_label
_atom_site_aniso_U_11
_atom_site_aniso_U_22
_atom_site_aniso_U_33
_atom_site_aniso_U_23
_atom_site_aniso_U_13
_atom_site_aniso_U_12
U1 0.01981(13) 0.02307(15) 0.02630(13) 0.00021(10) 0.00903(10) 0.00025(10)
U2 0.02429(14) 0.02296(15) 0.02749(14) -0.00066(10) 0.01096(11) -0.00043(10)
O1 0.018(2) 0.026(3) 0.032(3) 0.0018(19) 0.005(2) 0.0004(19)
O2 0.014(2) 0.029(3) 0.022(2) 0.0038(18) 0.0031(18) 0.0022(18)
O3 0.031(3) 0.021(3) 0.028(2) 0.0016(19) 0.009(2) -0.001(2)
O4 0.027(3) 0.029(3) 0.029(2) 0.001(2) 0.013(2) 0.000(2)
O5 0.027(3) 0.021(3) 0.030(2) -0.0039(19) 0.009(2) 0.006(2)
O6 0.024(3) 0.034(3) 0.033(3) 0.000(2) 0.013(2) 0.000(2)
O7 0.028(2) 0.022(3) 0.026(2) 0.0005(19) 0.010(2) 0.0006(19)
O8 0.024(2) 0.029(3) 0.026(2) -0.0023(19) 0.007(2) 0.000(2)
O9 0.026(3) 0.034(3) 0.035(3) 0.000(2) 0.015(2) 0.001(2)
O10 0.030(3) 0.033(3) 0.024(2) 0.0043(19) 0.012(2) -0.003(2)
O11 0.031(3) 0.026(3) 0.029(3) -0.0049(19) 0.007(2) -0.009(2)
O12 0.036(3) 0.017(3) 0.037(3) 0.000(2) 0.014(2) -0.002(2)
N1 0.020(3) 0.027(3) 0.027(3) 0.003(2) 0.009(2) 0.002(2)
N2 0.019(3) 0.022(3) 0.027(3) -0.003(2) 0.007(2) -0.001(2)
N3 0.029(3) 0.023(3) 0.031(3) 0.000(2) 0.010(3) -0.003(2)
N4 0.030(3) 0.028(4) 0.032(3) 0.002(2) 0.012(3) 0.001(3)
C1 0.023(3) 0.021(4) 0.028(4) 0.000(3) 0.012(3) -0.003(3)
C2 0.022(3) 0.032(4) 0.019(3) -0.001(3) 0.008(3) -0.002(3)
C3 0.023(4) 0.026(4) 0.021(3) -0.005(3) 0.005(3) 0.003(3)
C4 0.027(4) 0.029(4) 0.027(4) 0.000(3) 0.006(3) -0.003(3)
C5 0.025(4) 0.030(4) 0.023(3) 0.000(3) 0.004(3) -0.005(3)
C6 0.029(4) 0.030(5) 0.027(4) 0.004(3) 0.009(3) -0.001(3)
C7 0.023(4) 0.029(4) 0.042(4) 0.000(3) -0.002(3) -0.004(3)
C8 0.056(4) 0.063(5) 0.089(5) 0.014(4) 0.010(4) -0.008(4)
C9 0.037(5) 0.060(7) 0.066(6) -0.019(5) 0.018(4) -0.016(4)
C10 0.056(4) 0.073(5) 0.064(4) -0.017(4) 0.016(3) -0.003(4)
C11 0.034(4) 0.027(4) 0.024(3) -0.002(3) 0.014(3) 0.001(3)
C12 0.032(4) 0.025(4) 0.027(4) 0.002(3) 0.012(3) -0.001(3)
C13 0.028(4) 0.019(4) 0.033(4) 0.000(3) 0.017(3) 0.000(3)
C14 0.028(4) 0.029(4) 0.034(4) 0.005(3) 0.014(3) 0.004(3)
C15 0.027(4) 0.029(4) 0.040(4) 0.005(3) 0.012(3) 0.005(3)
C16 0.041(4) 0.025(4) 0.043(4) 0.001(3) 0.017(4) 0.003(3)
C17 0.022(4) 0.028(4) 0.038(4) -0.004(3) 0.010(3) -0.002(3)
C18 0.019(3) 0.025(4) 0.027(3) 0.000(3) 0.005(3) 0.005(3)
C19 0.025(4) 0.025(4) 0.029(4) -0.001(3) 0.013(3) -0.002(3)
C20 0.022(4) 0.027(4) 0.026(4) -0.002(3) 0.010(3) -0.002(3)
C21 0.021(3) 0.033(4) 0.024(3) -0.001(3) 0.006(3) -0.003(3)
C22 0.023(4) 0.031(4) 0.025(3) -0.001(3) 0.006(3) -0.002(3)
C23 0.023(4) 0.030(4) 0.032(4) -0.001(3) 0.013(3) -0.003(3)
C24 0.021(4) 0.033(4) 0.034(4) 0.004(3) 0.013(3) 0.008(3)
C25 0.021(4) 0.029(4) 0.059(5) 0.003(4) 0.015(3) 0.000(3)
C26 0.037(5) 0.046(6) 0.095(7) 0.020(5) 0.035(5) 0.010(4)
C27 0.021(4) 0.042(5) 0.082(6) 0.014(4) 0.015(4) 0.009(3)
C28 0.031(5) 0.076(8) 0.084(7) -0.017(6) 0.006(5) -0.007(5)
C29 0.024(4) 0.021(4) 0.031(4) -0.003(3) 0.010(3) -0.006(3)
C30 0.022(4) 0.028(4) 0.030(4) -0.004(3) 0.014(3) -0.001(3)
C31 0.014(3) 0.028(4) 0.030(4) -0.003(3) 0.006(3) -0.001(3)
C32 0.028(4) 0.021(4) 0.030(4) -0.002(3) 0.010(3) -0.002(3)
C33 0.024(4) 0.032(4) 0.033(4) -0.003(3) 0.012(3) -0.001(3)
C34 0.020(3) 0.026(4) 0.029(4) 0.000(3) 0.009(3) 0.003(3)
C35 0.030(4) 0.029(4) 0.031(4) -0.003(3) 0.010(3) -0.002(3)
C36 0.041(5) 0.039(5) 0.041(4) -0.008(3) 0.014(4) 0.002(4)
C37 0.034(4) 0.041(5) 0.040(4) -0.005(3) 0.010(3) -0.007(3)
C38 0.041(4) 0.034(5) 0.031(4) -0.004(3) 0.005(3) -0.003(3)
C39 0.029(4) 0.028(4) 0.030(4) -0.005(3) 0.013(3) -0.005(3)
C40 0.024(4) 0.023(4) 0.031(4) -0.002(3) 0.007(3) -0.001(3)
C41 0.035(4) 0.021(4) 0.034(4) 0.004(3) 0.015(3) 0.002(3)
C42 0.027(4) 0.031(4) 0.036(4) 0.002(3) 0.010(3) 0.000(3)
C43 0.035(4) 0.040(5) 0.032(4) 0.001(3) 0.013(3) 0.000(3)
C44 0.039(4) 0.034(5) 0.045(5) 0.009(3) 0.021(4) 0.007(3)
C45 0.031(4) 0.032(5) 0.035(4) 0.000(3) 0.011(3) 0.001(3)
C46 0.027(4) 0.025(4) 0.030(4) 0.000(3) 0.010(3) -0.004(3)
C47 0.025(4) 0.030(4) 0.026(3) -0.002(3) 0.011(3) -0.007(3)
C48 0.028(4) 0.023(4) 0.025(3) 0.001(3) 0.008(3) 0.004(3)
C49 0.026(4) 0.030(4) 0.022(3) 0.001(3) 0.007(3) 0.000(3)
C50 0.023(4) 0.029(4) 0.026(4) 0.003(3) 0.008(3) -0.001(3)
C51 0.024(4) 0.031(4) 0.032(4) 0.002(3) 0.009(3) 0.004(3)
C52 0.030(4) 0.021(4) 0.033(4) 0.004(3) 0.014(3) 0.001(3)
C53 0.039(4) 0.030(4) 0.040(4) 0.000(3) 0.022(3) 0.002(3)
C54 0.069(6) 0.043(6) 0.087(7) 0.002(5) 0.056(6) 0.009(5)
C55 0.037(5) 0.053(6) 0.057(5) 0.000(4) 0.023(4) 0.007(4)
C56 0.046(5) 0.044(5) 0.051(5) -0.006(4) 0.027(4) 0.005(4)
C57 0.054(5) 0.030(5) 0.052(5) -0.008(4) 0.008(4) 0.007(4)
C58 0.039(4) 0.027(4) 0.028(4) -0.001(3) 0.006(3) 0.010(3)
C59 0.032(4) 0.041(5) 0.033(4) 0.003(3) 0.012(3) 0.013(3)
C60 0.020(4) 0.060(6) 0.023(4) -0.001(3) 0.007(3) 0.009(3)
C61 0.023(4) 0.058(6) 0.059(5) 0.006(4) 0.013(4) 0.004(4)
C62 0.037(4) 0.036(5) 0.035(4) 0.004(3) 0.013(3) -0.001(3)
C63 0.032(4) 0.035(4) 0.022(4) -0.001(3) 0.010(3) 0.000(3)
C64 0.034(4) 0.025(4) 0.032(4) 0.005(3) 0.013(3) 0.001(3)
C65 0.019(3) 0.038(4) 0.023(3) -0.004(3) 0.011(3) 0.000(3)
C66 0.024(4) 0.045(5) 0.026(4) 0.001(3) 0.005(3) 0.001(3)
C67 0.030(4) 0.043(5) 0.045(4) -0.003(4) 0.014(3) -0.002(3)
C68 0.026(4) 0.035(5) 0.029(4) -0.012(3) 0.014(3) -0.005(3)
C69 0.034(4) 0.029(4) 0.036(4) 0.003(3) 0.017(3) -0.007(3)
C70 0.032(4) 0.028(4) 0.027(4) -0.002(3) 0.015(3) -0.007(3)
C71 0.049(5) 0.041(5) 0.034(4) 0.007(3) 0.014(4) 0.003(4)
C72 0.047(5) 0.042(6) 0.061(6) -0.001(4) 0.005(4) -0.013(4)
C73 0.041(4) 0.031(5) 0.032(4) -0.002(3) 0.012(3) -0.009(3)
C74 0.050(5) 0.014(4) 0.041(4) -0.006(3) 0.011(4) -0.011(3)
C75 0.038(4) 0.025(4) 0.035(4) 0.002(3) 0.023(3) 0.000(3)
C76 0.051(5) 0.029(4) 0.035(4) -0.004(3) 0.016(4) 0.001(4)
O13 0.132(5) 0.133(6) 0.145(5) -0.001(4) 0.050(4) -0.002(4)
C77 0.052(6) 0.046(6) 0.088(7) 0.019(5) 0.018(5) -0.002(5)
C78 0.067(5) 0.071(5) 0.080(5) 0.011(4) 0.017(4) 0.001(4)
C79 0.072(5) 0.096(6) 0.102(5) 0.013(4) 0.032(4) -0.007(4)
C80 0.064(5) 0.069(5) 0.104(5) -0.002(4) 0.025(4) -0.018(4)
O14 0.046(3) 0.039(4) 0.048(3) 0.002(3) 0.016(3) -0.002(3)
C81 0.058(6) 0.058(6) 0.055(5) 0.015(4) 0.027(5) 0.018(5)
C82 0.055(6) 0.076(8) 0.043(5) 0.002(5) 0.010(4) 0.009(5)
C83 0.044(5) 0.050(6) 0.063(6) -0.008(4) 0.024(4) -0.012(4)
C84 0.049(5) 0.044(5) 0.041(4) 0.005(4) 0.023(4) 0.002(4)
O15 0.049(4) 0.046(4) 0.097(5) 0.012(3) 0.036(4) -0.007(3)
C85 0.066(7) 0.055(7) 0.084(7) 0.029(5) 0.042(6) 0.010(5)
C86 0.108(9) 0.046(6) 0.055(6) 0.001(5) 0.043(6) 0.006(6)
C87 0.066(5) 0.067(5) 0.077(5) 0.009(4) 0.019(4) -0.011(4)
C88 0.065(5) 0.066(5) 0.080(5) 0.005(4) 0.028(4) -0.002(4)
O16 0.109(5) 0.085(5) 0.120(5) -0.018(4) 0.031(4) -0.003(4)
C89 0.114(6) 0.105(6) 0.114(6) 0.013(4) 0.041(4) -0.001(4)
C90 0.077(5) 0.075(5) 0.074(5) 0.002(4) 0.032(4) -0.008(4)
C91 0.061(4) 0.060(5) 0.066(4) 0.003(4) 0.021(3) -0.009(4)
C92 0.069(8) 0.105(11) 0.075(7) 0.005(7) 0.033(6) 0.022(7)
O17 0.110(5) 0.114(5) 0.118(5) -0.003(4) 0.037(4) -0.010(4)
C93 0.128(7) 0.124(7) 0.125(6) -0.015(5) 0.056(5) -0.010(5)
C94 0.141(7) 0.131(7) 0.132(7) -0.002(5) 0.063(5) 0.005(5)
C95 0.160(8) 0.170(9) 0.167(8) 0.004(5) 0.069(5) -0.015(5)
C96 0.180(9) 0.175(9) 0.179(9) 0.003(5) 0.067(5) -0.010(5)

loop_
_atom_type_symbol
_atom_type_description
_atom_type_scat_dispersion_real
_atom_type_scat_dispersion_imag
_atom_type_scat_source
C C 0.0033 0.0016 'International Tables Vol C Tables 4.2.6.8 and 6.1.1.4'
H H 0.0000 0.0000 'International Tables Vol C Tables 4.2.6.8 and 6.1.1.4'
N N 0.0061 0.0033 'International Tables Vol C Tables 4.2.6.8 and 6.1.1.4'
O O 0.0106 0.0060 'International Tables Vol C Tables 4.2.6.8 and 6.1.1.4'
U U -9.6767 9.6646 'International Tables Vol C Tables 4.2.6.8 and 6.1.1.4'

loop_
_geom_angle_atom_site_label_1
_geom_angle_atom_site_label_2
_geom_angle_atom_site_label_3
_geom_angle
_geom_angle_site_symmetry_1
_geom_angle_site_symmetry_3
_geom_angle_publ_flag
O1 U1 O2 73.08(15) . . ?
O1 U1 O8 147.57(16) . . ?
O2 U1 O8 78.15(15) . . ?
O1 U1 O6 79.95(16) . . ?
O2 U1 O6 144.96(15) . . ?
O8 U1 O6 118.63(16) . . ?
O1 U1 O5 82.28(15) . . ?
O2 U1 O5 81.84(16) . . ?
O8 U1 O5 79.10(16) . . ?
O6 U1 O5 72.62(17) . . ?
O1 U1 O7 140.86(16) . . ?
O2 U1 O7 137.08(15) . . ?
O8 U1 O7 71.51(16) . . ?
O6 U1 O7 77.54(16) . . ?
O5 U1 O7 119.97(15) . . ?
O1 U1 N1 71.04(16) . . ?
O2 U1 N1 106.67(16) . . ?
O8 U1 N1 132.95(16) . . ?
O6 U1 N1 84.59(17) . . ?
O5 U1 N1 147.57(16) . . ?
O7 U1 N1 75.30(16) . . ?
O1 U1 N2 105.60(16) . . ?
O2 U1 N2 70.37(16) . . ?
O8 U1 N2 77.81(16) . . ?
O6 U1 N2 140.02(17) . . ?
O5 U1 N2 146.84(17) . . ?
O7 U1 N2 74.04(16) . . ?
N1 U1 N2 61.45(16) . . ?
O4 U2 O3 86.95(17) . . ?
O4 U2 O11 82.19(17) . . ?
O3 U2 O11 157.73(16) . . ?
O4 U2 O9 148.58(17) . . ?
O3 U2 O9 75.43(17) . . ?
O11 U2 O9 104.61(17) . . ?
O4 U2 O10 79.94(16) . . ?
O3 U2 O10 78.77(16) . . ?
O11 U2 O10 80.22(16) . . ?
O9 U2 O10 71.32(16) . . ?
O4 U2 O12 139.82(17) . . ?
O3 U2 O12 128.62(16) . . ?
O11 U2 O12 69.43(16) . . ?
O9 U2 O12 68.84(16) . . ?
O10 U2 O12 120.44(16) . . ?
O4 U2 O2 110.67(15) . . ?
O3 U2 O2 71.38(15) . . ?
O11 U2 O2 130.73(15) . . ?
O9 U2 O2 88.38(15) . . ?
O10 U2 O2 147.37(15) . . ?
O12 U2 O2 71.90(15) . . ?
O4 U2 O1 68.48(15) . . ?
O3 U2 O1 114.70(15) . . ?
O11 U2 O1 79.19(15) . . ?
O9 U2 O1 142.63(15) . . ?
O10 U2 O1 144.18(14) . . ?
O12 U2 O1 78.45(15) . . ?
O2 U2 O1 64.01(13) . . ?
C2 O1 U1 126.7(4) . . ?
C2 O1 U2 121.8(4) . . ?
U1 O1 U2 109.50(17) . . ?
C20 O2 U1 124.8(4) . . ?
C20 O2 U2 120.3(4) . . ?
U1 O2 U2 113.04(16) . . ?
C30 O3 U2 148.8(4) . . ?
C48 O4 U2 160.9(4) . . ?
C58 O5 U1 135.0(5) . . ?
C60 O6 U1 135.4(5) . . ?
C63 O7 U1 133.4(4) . . ?
C65 O8 U1 133.6(4) . . ?
C68 O9 U2 131.9(5) . . ?
C70 O10 U2 131.8(4) . . ?
C73 O11 U2 140.5(5) . . ?
C75 O12 U2 137.7(4) . . ?
C11 N1 C12 118.3(6) . . ?
C11 N1 U1 126.6(5) . . ?
C12 N1 U1 115.1(4) . . ?
C18 N2 C13 118.0(6) . . ?
C18 N2 U1 127.8(4) . . ?
C13 N2 U1 114.2(4) . . ?
C39 N3 C40 116.6(6) . . ?
C46 N4 C41 115.6(6) . . ?
C6 C1 C2 117.7(6) . . ?
C6 C1 C49 115.6(6) . . ?
C2 C1 C49 126.7(6) . . ?
O1 C2 C3 120.0(6) . . ?
O1 C2 C1 121.8(6) . . ?
C3 C2 C1 118.2(6) . . ?
C4 C3 C2 121.6(6) . . ?
C4 C3 C11 114.9(6) . . ?
C2 C3 C11 123.4(6) . . ?
C3 C4 C5 121.7(7) . . ?
C6 C5 C4 116.0(6) . . ?
C6 C5 C7 121.2(6) . . ?
C4 C5 C7 122.8(6) . . ?
C5 C6 C1 124.6(6) . . ?
C9 C7 C5 112.3(6) . . ?
C9 C7 C10 109.0(7) . . ?
C5 C7 C10 108.4(7) . . ?
C9 C7 C8 108.3(8) . . ?
C5 C7 C8 111.8(6) . . ?
C10 C7 C8 106.9(7) . . ?
N1 C11 C3 126.1(6) . . ?
C17 C12 C13 120.3(6) . . ?
C17 C12 N1 124.8(6) . . ?
C13 C12 N1 114.9(6) . . ?
C14 C13 C12 119.9(6) . . ?
C14 C13 N2 123.8(6) . . ?
C12 C13 N2 116.3(6) . . ?
C13 C14 C15 119.8(7) . . ?
C14 C15 C16 119.9(7) . . ?
C17 C16 C15 120.6(7) . . ?
C16 C17 C12 119.5(7) . . ?
N2 C18 C19 123.8(6) . . ?
C24 C19 C20 121.0(6) . . ?
C24 C19 C18 115.3(6) . . ?
C20 C19 C18 123.3(6) . . ?
O2 C20 C21 122.2(6) . . ?
O2 C20 C19 120.6(6) . . ?
C21 C20 C19 117.1(6) . . ?
C22 C21 C20 119.8(7) . . ?
C22 C21 C29 116.7(6) . . ?
C20 C21 C29 123.4(6) . . ?
C21 C22 C23 123.8(7) . . ?
C24 C23 C22 115.4(6) . . ?
C24 C23 C25 123.6(6) . . ?
C22 C23 C25 120.9(6) . . ?
C23 C24 C19 122.7(7) . . ?
C23 C25 C28 109.2(7) . . ?
C23 C25 C27 111.5(6) . . ?
C28 C25 C27 109.0(7) . . ?
C23 C25 C26 109.2(6) . . ?
C28 C25 C26 109.4(7) . . ?
C27 C25 C26 108.3(7) . . ?
C34 C29 C30 118.5(6) . . ?
C34 C29 C21 119.5(6) . . ?
C30 C29 C21 121.6(6) . . ?
O3 C30 C29 121.1(6) . . ?
O3 C30 C31 120.4(6) . . ?
C29 C30 C31 118.2(6) . . ?
C32 C31 C30 120.7(6) . . ?
C32 C31 C39 123.0(6) . . ?
C30 C31 C39 116.0(6) . . ?
C31 C32 C33 121.2(6) . . ?
C34 C33 C32 116.8(6) . . ?
C34 C33 C35 123.0(6) . . ?
C32 C33 C35 120.1(6) . . ?
C33 C34 C29 124.0(6) . . ?
C36 C35 C37 110.3(6) . . ?
C36 C35 C33 108.7(6) . . ?
C37 C35 C33 109.4(6) . . ?
C36 C35 C38 109.3(6) . . ?
C37 C35 C38 108.1(6) . . ?
C33 C35 C38 111.1(6) . . ?
N3 C39 C31 124.1(6) . . ?
C45 C40 C41 119.6(6) . . ?
C45 C40 N3 119.4(6) . . ?
C41 C40 N3 120.8(6) . . ?
C40 C41 N4 121.8(6) . . ?
C40 C41 C42 118.7(6) . . ?
N4 C41 C42 119.5(6) . . ?
C43 C42 C41 121.0(7) . . ?
C42 C43 C44 120.3(7) . . ?
C45 C44 C43 118.6(7) . . ?
C44 C45 C40 121.8(7) . . ?
N4 C46 C47 122.7(7) . . ?
C52 C47 C48 121.9(6) . . ?
C52 C47 C46 119.9(6) . . ?
C48 C47 C46 117.9(6) . . ?
O4 C48 C47 120.7(6) . . ?
O4 C48 C49 121.5(6) . . ?
C47 C48 C49 117.8(6) . . ?
C50 C49 C48 117.5(6) . . ?
C50 C49 C1 118.7(6) . . ?
C48 C49 C1 123.3(6) . . ?
C51 C50 C49 124.1(6) . . ?
C52 C51 C50 116.8(6) . . ?
C52 C51 C53 123.4(6) . . ?
C50 C51 C53 119.7(6) . . ?
C51 C52 C47 121.0(6) . . ?
C55 C53 C54 108.6(7) . . ?
C55 C53 C56 109.2(6) . . ?
C54 C53 C56 107.1(7) . . ?
C55 C53 C51 109.8(6) . . ?
C54 C53 C51 112.0(6) . . ?
C56 C53 C51 110.1(6) . . ?
O5 C58 C59 124.1(7) . . ?
O5 C58 C57 115.1(7) . . ?
C59 C58 C57 120.8(7) . . ?
C60 C59 C58 124.3(7) . . ?
O6 C60 C59 125.0(7) . . ?
O6 C60 C61 114.0(7) . . ?
C59 C60 C61 120.9(7) . . ?
O7 C63 C64 123.4(7) . . ?
O7 C63 C62 116.1(6) . . ?
C64 C63 C62 120.5(6) . . ?
C65 C64 C63 124.5(7) . . ?
O8 C65 C64 123.8(6) . . ?
O8 C65 C66 114.6(6) . . ?
C64 C65 C66 121.6(6) . . ?
O9 C68 C69 123.6(6) . . ?
O9 C68 C67 116.7(7) . . ?
C69 C68 C67 119.6(7) . . ?
C70 C69 C68 123.4(7) . . ?
O10 C70 C69 125.2(6) . . ?
O10 C70 C71 115.3(6) . . ?
C69 C70 C71 119.5(6) . . ?
O11 C73 C74 123.8(7) . . ?
O11 C73 C72 116.0(7) . . ?
C74 C73 C72 120.1(7) . . ?
C73 C74 C75 123.2(7) . . ?
O12 C75 C74 123.3(7) . . ?
O12 C75 C76 116.9(6) . . ?
C74 C75 C76 119.7(7) . . ?
C80 O13 C77 106.6(9) . . ?
O13 C77 C78 104.7(8) . . ?
C79 C78 C77 106.8(9) . . ?
C80 C79 C78 103.4(9) . . ?
O13 C80 C79 109.1(10) . . ?
C84 O14 C81 108.6(6) . . ?
O14 C81 C82 105.8(7) . . ?
C83 C82 C81 103.1(7) . . ?
C84 C83 C82 101.4(7) . . ?
O14 C84 C83 107.8(6) . . ?
C88 O15 C85 105.3(7) . . ?
O15 C85 C86 104.3(8) . . ?
C85 C86 C87 102.9(8) . . ?
C88 C87 C86 104.6(8) . . ?
O15 C88 C87 107.0(9) . . ?
C89 O16 C92 110.1(10) . . ?
O16 C89 C90 110.0(11) . . ?
C89 C90 C91 103.5(9) . . ?
C92 C91 C90 103.5(9) . . ?
O16 C92 C91 104.6(9) . . ?
C96 O17 C93 103.0(12) . . ?
O17 C93 C94 114.2(13) . . ?
C93 C94 C95 96.1(13) . . ?
C96 C95 C94 109.5(16) . . ?
O17 C96 C95 109.9(17) . . ?

loop_
_geom_bond_atom_site_label_1
_geom_bond_atom_site_label_2
_geom_bond_distance
_geom_bond_site_symmetry_2
_geom_bond_publ_flag
U1 O1 2.295(4) . ?
U1 O2 2.296(4) . ?
U1 O8 2.303(4) . ?
U1 O6 2.312(5) . ?
U1 O5 2.340(4) . ?
U1 O7 2.344(4) . ?
U1 N1 2.572(6) . ?
U1 N2 2.587(5) . ?
U1 U2 4.0252(4) . ?
U2 O4 2.182(5) . ?
U2 O3 2.213(4) . ?
U2 O11 2.332(4) . ?
U2 O9 2.346(5) . ?
U2 O10 2.355(4) . ?
U2 O12 2.423(5) . ?
U2 O2 2.527(4) . ?
U2 O1 2.628(5) . ?
O1 C2 1.357(8) . ?
O1 O4 2.732(6) . ?
O1 O2 2.734(6) . ?
O1 N1 2.837(7) . ?
O2 C20 1.346(8) . ?
O2 O3 2.777(6) . ?
O2 N2 2.824(7) . ?
O3 C30 1.320(8) . ?
O3 O4 3.024(6) . ?
O3 N3 4.007(7) . ?
O4 C48 1.332(8) . ?
O4 N4 4.073(7) . ?
O5 C58 1.276(8) . ?
O6 C60 1.301(9) . ?
O7 C63 1.284(8) . ?
O8 C65 1.294(8) . ?
O9 C68 1.278(8) . ?
O10 C70 1.281(8) . ?
O11 C73 1.274(9) . ?
O12 C75 1.271(8) . ?
N1 C11 1.276(8) . ?
N1 C12 1.435(8) . ?
N1 N2 2.636(7) . ?
N2 C18 1.287(8) . ?
N2 C13 1.430(8) . ?
N3 C39 1.278(9) . ?
N3 C40 1.434(8) . ?
N3 N4 2.873(8) . ?
N4 C46 1.288(9) . ?
N4 C41 1.406(9) . ?
C1 C6 1.412(9) . ?
C1 C2 1.416(9) . ?
C1 C49 1.483(9) . ?
C2 C3 1.412(10) . ?
C3 C4 1.392(9) . ?
C3 C11 1.451(9) . ?
C4 C5 1.397(9) . ?
C5 C6 1.397(10) . ?
C5 C7 1.519(9) . ?
C7 C9 1.514(11) . ?
C7 C10 1.523(11) . ?
C7 C8 1.537(12) . ?
C12 C17 1.385(10) . ?
C12 C13 1.398(9) . ?
C13 C14 1.381(9) . ?
C14 C15 1.384(10) . ?
C15 C16 1.395(10) . ?
C16 C17 1.373(10) . ?
C18 C19 1.458(9) . ?
C19 C24 1.399(9) . ?
C19 C20 1.408(9) . ?
C20 C21 1.402(9) . ?
C21 C22 1.392(9) . ?
C21 C29 1.502(10) . ?
C22 C23 1.401(10) . ?
C23 C24 1.379(10) . ?
C23 C25 1.522(9) . ?
C25 C28 1.526(12) . ?
C25 C27 1.529(11) . ?
C25 C26 1.534(11) . ?
C29 C34 1.405(9) . ?
C29 C30 1.414(9) . ?
C30 C31 1.415(9) . ?
C31 C32 1.399(9) . ?
C31 C39 1.469(9) . ?
C32 C33 1.413(9) . ?
C33 C34 1.380(10) . ?
C33 C35 1.544(9) . ?
C35 C36 1.536(10) . ?
C35 C37 1.542(10) . ?
C35 C38 1.545(9) . ?
C40 C45 1.395(10) . ?
C40 C41 1.397(9) . ?
C41 C42 1.408(9) . ?
C42 C43 1.389(10) . ?
C43 C44 1.394(10) . ?
C44 C45 1.392(10) . ?
C46 C47 1.465(9) . ?
C47 C52 1.398(9) . ?
C47 C48 1.407(9) . ?
C48 C49 1.427(9) . ?
C49 C50 1.408(9) . ?
C50 C51 1.401(10) . ?
C51 C52 1.385(10) . ?
C51 C53 1.533(10) . ?
C53 C55 1.521(10) . ?
C53 C54 1.527(11) . ?
C53 C56 1.532(10) . ?
C57 C58 1.503(11) . ?
C58 C59 1.399(10) . ?
C59 C60 1.367(11) . ?
C60 C61 1.507(10) . ?
C62 C63 1.504(10) . ?
C63 C64 1.389(10) . ?
C64 C65 1.378(10) . ?
C65 C66 1.522(9) . ?
C67 C68 1.501(10) . ?
C68 C69 1.409(10) . ?
C69 C70 1.390(9) . ?
C70 C71 1.510(9) . ?
C72 C73 1.509(10) . ?
C73 C74 1.392(10) . ?
C74 C75 1.401(10) . ?
C75 C76 1.498(10) . ?
O13 C80 1.419(13) . ?
O13 C77 1.512(14) . ?
C77 C78 1.515(13) . ?
C78 C79 1.483(17) . ?
C79 C80 1.463(9) . ?
O14 C84 1.421(9) . ?
O14 C81 1.443(10) . ?
C81 C82 1.516(13) . ?
C82 C83 1.505(12) . ?
C83 C84 1.500(11) . ?
O15 C88 1.415(11) . ?
O15 C85 1.427(10) . ?
C85 C86 1.522(13) . ?
C86 C87 1.525(14) . ?
C87 C88 1.505(14) . ?
O16 C89 1.364(14) . ?
O16 C92 1.419(14) . ?
C89 C90 1.460(16) . ?
C90 C91 1.521(13) . ?
C91 C92 1.489(14) . ?
O17 C96 1.34(2) . ?
O17 C93 1.460(15) . ?
C93 C94 1.499(18) . ?
C94 C95 1.53(2) . ?
C95 C96 1.50(3) . ?
